data_2003842
loop_
_publ_author_name
'Leino, R. P.'
'Luttikhedde, H. J. G.'
'Nasman, J. H.'
'Ahlgr\'en, M.'
'Pakkanen, T.'

_publ_section_title
;
 Dispiro(fluorene-9,4'-[1,3]dithiolane-5',9''-fluorene)
;
_journal_issue 8
_journal_name_full 'Acta Crystallographica Section C'
_journal_page_first 1593
_journal_page_last 1594
_journal_paper_doi 10.1107/S010827019500165X
_journal_volume 51
_journal_year 1995
_chemical_formula_sum 'C27 H18 S2'
_chemical_formula_weight 406.56
_space_group_IT_number 2
_symmetry_cell_setting triclinic
_symmetry_space_group_name_Hall '-P 1'
_symmetry_space_group_name_H-M 'P -1'
_atom_type_scat_source IntTabIV
_cell_angle_alpha 79.42(3)
_cell_angle_beta 69.85(3)
_cell_angle_gamma 62.55(3)
_cell_formula_units_Z 2
_cell_length_a 9.299(3)
_cell_length_b 9.592(4)
_cell_length_c 13.263(5)
_cell_measurement_reflns_used 26
_cell_measurement_temperature 293
_cell_measurement_theta_max 14.5
_cell_measurement_theta_min 8.8
_cell_volume 985.1(7)
_diffrn_measurement_device 'Nicolet R3m'
_diffrn_measurement_method '\w scans'
_diffrn_radiation_type MoK\a
_diffrn_radiation_wavelength 0.71073
_diffrn_reflns_limit_h_max 11
_diffrn_reflns_limit_h_min 0
_diffrn_reflns_limit_k_max 11
_diffrn_reflns_limit_k_min -10
_diffrn_reflns_limit_l_max 15
_diffrn_reflns_limit_l_min -14
_diffrn_reflns_number 3499
_diffrn_reflns_theta_max 25.0
_diffrn_standards_decay_% 4
_diffrn_standards_interval_count 98
_diffrn_standards_number 2
_exptl_absorpt_coefficient_mu 0.27
_exptl_absorpt_correction_type none
_exptl_crystal_colour colourless
_exptl_crystal_density_diffrn 1.371
_exptl_crystal_description arrowhead
_exptl_crystal_size_max 0.4
_exptl_crystal_size_mid 0.25
_exptl_crystal_size_min 0.1
_refine_diff_density_max 0.28
_refine_diff_density_min -0.26
_refine_ls_extinction_method none
_refine_ls_goodness_of_fit_obs 1.153
_refine_ls_number_parameters 262
_refine_ls_number_reflns 2070
_refine_ls_R_factor_obs 0.047
_refine_ls_shift/esd_max 0.001
_refine_ls_structure_factor_coef F
_refine_ls_weighting_details 'w = 1/[\s^2^(F)+0.0005F^2^]'
_refine_ls_weighting_scheme calc
_refine_ls_wR_factor_obs 0.047
_reflns_number_observed 2070
_reflns_number_total 3499
_reflns_observed_criterion F>4\s(F)
_cod_data_source_file pa1161.cif
_cod_data_source_block pa1161a
_cod_depositor_comments
;
The following automatic conversions were performed:

'_refine_ls_weighting_scheme' value ' 1/[\s^2^(F)+0.0005F^2^]' was
changed to 'calc'. New tag '_refine_ls_weighting_details' was
created. The value of the new tag was set to 'w =
1/[\s^2^(F)+0.0005F^2^]'.

Automatic conversion script
Id: cif_fix_values 3143 2015-03-26 13:38:13Z robertas 
;
_cod_original_cell_volume 985.1(6)
_cod_database_code 2003842

loop_
_symmetry_equiv_pos_as_xyz
x,y,z
-x,-y,-z

loop_
_atom_site_label
_atom_site_fract_x
_atom_site_fract_y
_atom_site_fract_z
_atom_site_U_iso_or_equiv
S1 0.0574(1) 0.3091(1) 0.1121(1) 0.043(1)
S3 0.4245(1) 0.2395(1) 0.0205(1) 0.042(1)
C2 0.2393(6) 0.2565(6) -0.0069(3) 0.060(3)
C4 0.3367(4) 0.2536(4) 0.1668(3) 0.032(2)
C5 0.1429(4) 0.3731(4) 0.1915(3) 0.031(2)
C41 0.4388(4) 0.3036(4) 0.2098(3) 0.031(2)
C42 0.4824(4) 0.4286(5) 0.1782(3) 0.037(2)
C43 0.5814(5) 0.4464(5) 0.2283(3) 0.041(2)
C44 0.6354(5) 0.3423(5) 0.3094(3) 0.047(2)
C45 0.5952(5) 0.2158(5) 0.3395(3) 0.043(2)
C46 0.4987(4) 0.1951(4) 0.2886(3) 0.033(2)
C41' 0.3671(4) 0.0924(4) 0.2224(3) 0.033(2)
C42' 0.3226(5) -0.0203(5) 0.2072(3) 0.042(2)
C43' 0.3582(5) -0.1558(5) 0.2711(3) 0.049(2)
C44' 0.4392(5) -0.1818(5) 0.3477(4) 0.055(2)
C45' 0.4883(5) -0.0703(5) 0.3605(3) 0.048(2)
C46' 0.4530(4) 0.0655(4) 0.2969(3) 0.036(2)
C51 0.0366(4) 0.3753(5) 0.3096(3) 0.033(2)
C52 0.0127(5) 0.2550(5) 0.3778(3) 0.042(2)
C53 -0.0969(5) 0.2900(6) 0.4824(3) 0.050(2)
C54 -0.1831(5) 0.4425(6) 0.5169(3) 0.053(2)
C55 -0.1618(5) 0.5635(5) 0.4495(3) 0.051(2)
C56 -0.0491(5) 0.5291(5) 0.3459(3) 0.039(2)
C51' 0.1065(4) 0.5463(4) 0.1676(3) 0.034(2)
C52' 0.1603(5) 0.6219(5) 0.0720(3) 0.044(2)
C53' 0.1086(6) 0.7825(5) 0.0704(4) 0.054(3)
C54' 0.0038(6) 0.8673(5) 0.1616(4) 0.061(3)
C55' -0.0537(6) 0.7947(5) 0.2565(4) 0.057(2)
C56' -0.0032(5) 0.6350(5) 0.2583(3) 0.038(2)
H2A 0.2631 0.1576 -0.0311 0.06
H2B 0.2136 0.3362 -0.0620 0.06
H42 0.4447 0.5017 0.1225 0.06
H43 0.6129 0.5321 0.2065 0.06
H44 0.7009 0.3581 0.3447 0.06
H45 0.6335 0.1430 0.3951 0.06
H42' 0.2683 -0.0044 0.1535 0.06
H43' 0.3262 -0.2336 0.2622 0.06
H44' 0.4615 -0.2762 0.3918 0.06
H45' 0.5456 -0.0878 0.4127 0.06
H52 0.0705 0.1490 0.3537 0.06
H53 -0.1123 0.2069 0.5308 0.06
H54 -0.2587 0.4644 0.5887 0.06
H55 -0.2234 0.6698 0.4732 0.06
H52' 0.2324 0.5632 0.0080 0.06
H53' 0.1462 0.8351 0.0051 0.06
H54' -0.0299 0.9783 0.1594 0.06
H55' -0.1273 0.8544 0.3198 0.06

loop_
_geom_angle_atom_site_label_1
_geom_angle_atom_site_label_2
_geom_angle_atom_site_label_3
_geom_angle
_geom_angle_publ_flag
C2 S1 C5 97.4(2) yes
S1 C5 C4 105.5(3) yes
S1 C5 C51 107.6(3) yes
S1 C5 C51' 111.0(3) yes
C4 C5 C51 115.0(3) yes
C4 C5 C51' 115.6(3) yes
C51 C5 C51' 102.0(3) yes
C5 C51 C56 109.7(3) yes
C5 C51' C56' 110.6(3) yes
C51 C56 C56' 109.2(3) yes
C56 C56' C51' 108.4(4) yes
S1 C2 S3 111.2(3) yes
C2 S3 C4 97.7(2) yes
S3 C4 C5 106.8(2) yes
S3 C4 C41 109.5(3) yes
S3 C4 C41' 111.8(3) yes
C5 C4 C41 113.6(3) yes
C5 C4 C41' 113.7(3) yes
C41 C4 C41' 101.5(3) yes
C4 C41 C46 109.9(4) yes
C4 C41' C46' 110.1(4) yes
C41 C46 C46' 109.0(4) yes
C46 C46' C41' 109.0(3) yes
C5 C51 C52 130.6(4) no
C52 C51 C56 119.7(3) no
C51 C52 C53 119.1(4) no
C52 C53 C54 120.8(4) no
C53 C54 C55 120.7(4) no
C54 C55 C56 118.9(4) no
C51 C56 C55 120.8(4) no
C55 C56 C56' 130.0(4) no
C56 C56' C55' 130.3(3) no
C5 C51' C52' 130.0(3) no
C51' C52' C53' 119.2(4) no
C52' C53' C54' 120.6(4) no
C53' C54' C55' 120.9(5) no
C54' C55' C56' 118.7(4) no
C55' C56' C51' 121.3(4) no
C56' C51' C52' 119.3(4) no
C4 C41 C42 130.0(3) no
C42 C41 C46 120.0(4) no
C41 C42 C43 119.0(4) no
C42 C43 C44 121.0(5) no
C43 C44 C45 120.2(5) no
C44 C45 C46 119.4(4) no
C41 C46 C45 120.4(4) no
C45 C46 C46' 130.5(3) no
C46 C46' C45' 130.4(5) no
C4 C41' C42' 129.3(4) no
C41' C42' C43' 118.5(5) no
C42' C43' C44' 121.5(5) no
C43' C44' C45' 119.8(4) no
C44' C45' C46' 119.0(5) no
C45' C46' C41' 120.6(5) no
C46' C41' C42' 120.5(3) no

loop_
_geom_bond_atom_site_label_1
_geom_bond_atom_site_label_2
_geom_bond_distance
_geom_bond_publ_flag
S1 C2 1.809(4) yes
S1 C5 1.841(5) yes
C4 C41 1.533(7) yes
C4 C41' 1.528(5) yes
C41 C46 1.397(5) yes
C41' C46' 1.393(6) yes
C46 C46' 1.463(7) yes
C4 C5 1.580(4) yes
S3 C2 1.810(6) yes
S3 C4 1.832(3) yes
C5 C51 1.535(4) yes
C5 C51' 1.529(6) yes
C51 C56 1.399(6) yes
C51' C56' 1.393(5) yes
C56 C56' 1.479(6) yes
C41 C42 1.388(6) no
C42 C43 1.387(7) no
C43 C44 1.386(6) no
C44 C45 1.381(7) no
C45 C46 1.390(7) no
C41' C42' 1.390(7) no
C42' C43' 1.381(6) no
C43' C44' 1.386(8) no
C44' C45' 1.397(9) no
C45' C46' 1.382(5) no
C51 C52 1.383(6) no
C52 C53 1.399(5) no
C53 C54 1.380(7) no
C54 C55 1.377(7) no
C55 C56 1.396(5) no
C51' C52' 1.394(5) no
C52' C53' 1.384(7) no
C53' C54' 1.376(6) no
C54' C55' 1.383(7) no
C55' C56' 1.378(6) no
